data_1564467
loop_
_publ_author_name
'Yu, Meng'
'Zhang, Yu'
'Pan, Ying-Qi'
'Wang, Li'

_publ_section_title
;
 Two novel copper(II) salamo-based complexes: Syntheses, X-ray crystal
 structures, spectroscopic properties and Hirshfeld surfaces analyses
;
_journal_name_full 'Inorganica Chimica Acta'
_journal_page_first 119701
_journal_paper_doi 10.1016/j.ica.2020.119701
_journal_volume 509
_journal_year 2020
_chemical_formula_moiety 'C24 H28 Cu N6 O10'
_chemical_formula_sum 'C24 H28 Cu N6 O10'
_chemical_formula_weight 624.06
_space_group_crystal_system triclinic
_space_group_IT_number 2
_space_group_name_Hall '-P 1'
_space_group_name_H-M_alt 'P -1'
_atom_sites_solution_hydrogens geom
_cell_angle_alpha 69.737(14)
_cell_angle_beta 81.10
_cell_angle_gamma 81.06
_cell_formula_units_Z 1
_cell_length_a 4.0753(15)
_cell_length_b 13.119(3)
_cell_length_c 13.178(3)
_cell_measurement_reflns_used 2361
_cell_measurement_temperature 297
_cell_measurement_theta_max 22
_cell_measurement_theta_min 2
_cell_volume 649.0(3)
_computing_molecular_graphics 'Olex2 (Dolomanov et al., 2009)'
_computing_publication_material 'Olex2 (Dolomanov et al., 2009)'
_computing_structure_refinement 'ShelXL (Sheldrick, 2015)'
_diffrn_ambient_temperature 297
_diffrn_measured_fraction_theta_full 0.989
_diffrn_measured_fraction_theta_max 0.989
_diffrn_measurement_device_type 'Bruker APEX-II CCD'
_diffrn_measurement_method '\f and \w scans'
_diffrn_radiation_type MoK\a
_diffrn_radiation_wavelength 0.71073
_diffrn_reflns_av_unetI/netI 0.1480
_diffrn_reflns_Laue_measured_fraction_full 0.989
_diffrn_reflns_Laue_measured_fraction_max 0.989
_diffrn_reflns_limit_h_max 4
_diffrn_reflns_limit_h_min -4
_diffrn_reflns_limit_k_max 15
_diffrn_reflns_limit_k_min -15
_diffrn_reflns_limit_l_max 15
_diffrn_reflns_limit_l_min -15
_diffrn_reflns_number 2251
_diffrn_reflns_point_group_measured_fraction_full 0.989
_diffrn_reflns_point_group_measured_fraction_max 0.989
_diffrn_reflns_theta_full 24.998
_diffrn_reflns_theta_max 24.998
_diffrn_reflns_theta_min 1.922
_diffrn_standards_number 0
_exptl_absorpt_coefficient_mu 0.912
_exptl_absorpt_correction_type none
_exptl_crystal_colour colourless
_exptl_crystal_colour_primary colourless
_exptl_crystal_density_diffrn 1.597
_exptl_crystal_description block
_exptl_crystal_F_000 323
_refine_diff_density_max 1.164
_refine_diff_density_min -0.596
_refine_diff_density_rms 0.128
_refine_ls_extinction_coef .
_refine_ls_extinction_method none
_refine_ls_goodness_of_fit_ref 1.007
_refine_ls_hydrogen_treatment constr
_refine_ls_matrix_type full
_refine_ls_number_parameters 190
_refine_ls_number_reflns 2251
_refine_ls_number_restraints 0
_refine_ls_restrained_S_all 1.007
_refine_ls_R_factor_all 0.1047
_refine_ls_R_factor_gt 0.0754
_refine_ls_shift/su_max 0.000
_refine_ls_shift/su_mean 0.000
_refine_ls_structure_factor_coef Fsqd
_refine_ls_weighting_details 'w=1/[\s^2^(Fo^2^)+(0.0765P)^2^] where P=(Fo^2^+2Fc^2^)/3'
_refine_ls_weighting_scheme calc
_refine_ls_wR_factor_gt 0.1620
_refine_ls_wR_factor_ref 0.1886
_reflns_Friedel_coverage 0.000
_reflns_Friedel_fraction_full .
_reflns_Friedel_fraction_max .
_reflns_number_gt 1512
_reflns_number_total 2251
_reflns_threshold_expression 'I > 2\s(I)'
_cod_data_source_file ICA-2020-509-119701.cif
_cod_data_source_block 377_tw
_cod_database_code 1564467
_shelx_space_group_comment
;
The symmetry employed for this shelxl refinement is uniquely defined
by the following loop, which should always be used as a source of
symmetry information in preference to the above space-group names.
They are only intended as comments.
;
_olex2_refinement_description
;
1. Twinned data refinement
 Scales: 0.593(4)
 0.407(4)
2. Fixed Uiso
 At 1.2 times of:
  All C(H) groups, All C(H,H) groups
 At 1.5 times of:
  All C(H,H,H) groups
3.a Secondary CH2 refined with riding coordinates:
 C1(H1A,H1B), C9(H9A,H9B)
3.b Aromatic/amide H refined with riding coordinates:
 C2(H2), C3(H3), C6(H6), C8(H8)
3.c Idealised Me refined as rotating group:
 C10(H10A,H10B,H10C), C11(H11A,H11B,H11C)
;

loop_
_space_group_symop_operation_xyz
'x, y, z'
'-x, -y, -z'

loop_
_atom_site_label
_atom_site_type_symbol
_atom_site_fract_x
_atom_site_fract_y
_atom_site_fract_z
_atom_site_U_iso_or_equiv
_atom_site_adp_type
_atom_site_occupancy
_atom_site_site_symmetry_order
_atom_site_calc_flag
_atom_site_refinement_flags_posn
_atom_site_refinement_flags_adp
_atom_site_refinement_flags_occupancy
_atom_site_disorder_assembly
_atom_site_disorder_group
Cu1 Cu 0.000000 0.500000 0.500000 0.0380(5) Uani 1 2 d S T P . .
N1 N -0.110(2) 0.5842(4) 0.6015(4) 0.0280(15) Uani 1 1 d . . . . .
O1 O -0.184(2) 0.9591(3) 0.3941(3) 0.0327(13) Uani 1 1 d . . . . .
C1 C -0.131(3) 0.7663(5) 0.5001(5) 0.0294(17) Uani 1 1 d . . . . .
H1A H -0.009739 0.741779 0.441899 0.035 Uiso 1 1 calc R . . . .
H1B H 0.028392 0.781843 0.538773 0.035 Uiso 1 1 calc R . . . .
O2 O 0.2967(17) 0.3992(4) 0.5978(4) 0.0389(16) Uani 1 1 d . . . . .
N2 N -0.063(2) 0.9501(5) 0.2914(4) 0.036(2) Uani 1 1 d . . . . .
O3 O 0.3538(17) 0.3947(4) 1.0719(4) 0.043(2) Uani 1 1 d . . . . .
C2 C 0.543(3) 0.2932(5) 0.7568(5) 0.036(3) Uani 1 1 d . . . . .
H2 H 0.644150 0.243079 0.722874 0.044 Uiso 1 1 calc R . . . .
O4 O -0.3287(16) 0.6847(4) 0.5723(4) 0.0371(16) Uani 1 1 d . . . . .
O5 O 0.7278(15) 0.2594(4) 1.0656(4) 0.0423(18) Uani 1 1 d . . . . .
C3 C -0.031(2) 0.5581(5) 0.6981(5) 0.028(2) Uani 1 1 d . . . . .
H3 H -0.117755 0.605202 0.736910 0.033 Uiso 1 1 calc R . . . .
C4 C 0.449(2) 0.3516(6) 0.9131(5) 0.033(3) Uani 1 1 d . . . . .
C5 C 0.335(2) 0.3857(6) 0.6980(5) 0.032(2) Uani 1 1 d . . . . .
N3 N 0.513(2) 0.3333(5) 1.0237(5) 0.0349(18) Uani 1 1 d . . . . .
C6 C 0.237(2) 0.4414(6) 0.8594(5) 0.033(3) Uani 1 1 d . . . . .
H6 H 0.130693 0.489042 0.895536 0.040 Uiso 1 1 calc R . . . .
C7 C 0.183(2) 0.4610(6) 0.7524(6) 0.030(2) Uani 1 1 d . . . . .
C8 C 0.600(2) 0.2755(6) 0.8628(5) 0.031(2) Uani 1 1 d . . . . .
H8 H 0.735205 0.214171 0.899840 0.037 Uiso 1 1 calc R . . . .
C9 C -0.373(3) 0.8690(6) 0.4536(6) 0.044(3) Uani 1 1 d . . . . .
H9A H -0.509328 0.856314 0.405821 0.053 Uiso 1 1 calc R . . . .
H9B H -0.520574 0.885725 0.512370 0.053 Uiso 1 1 calc R . . . .
C10 C 0.253(2) 1.0301(6) 0.1252(5) 0.033(2) Uani 1 1 d . . . . .
H10A H 0.491745 1.016344 0.123451 0.049 Uiso 1 1 calc GR . . . .
H10B H 0.193382 1.099915 0.072671 0.049 Uiso 1 1 calc GR . . . .
H10C H 0.169595 0.973989 0.108244 0.049 Uiso 1 1 calc GR . . . .
C11 C 0.150(2) 1.1200(6) 0.2732(6) 0.032(2) Uani 1 1 d . . . . .
H11A H -0.064176 1.154990 0.291505 0.048 Uiso 1 1 calc GR . . . .
H11B H 0.274918 1.172278 0.216507 0.048 Uiso 1 1 calc GR . . . .
H11C H 0.270072 1.091026 0.336227 0.048 Uiso 1 1 calc GR . . . .
C12 C 0.105(2) 1.0300(7) 0.2350(6) 0.035(2) Uani 1 1 d . . . . .

loop_
_atom_site_aniso_label
_atom_site_aniso_U_11
_atom_site_aniso_U_22
_atom_site_aniso_U_33
_atom_site_aniso_U_23
_atom_site_aniso_U_13
_atom_site_aniso_U_12
Cu1 0.0733(12) 0.0216(7) 0.0151(6) -0.0057(5) -0.0055(11) 0.0065(12)
N1 0.053(4) 0.011(3) 0.015(3) -0.001(2) -0.004(4) 0.004(4)
O1 0.055(4) 0.024(2) 0.015(2) -0.0053(18) 0.001(3) 0.000(4)
C1 0.041(5) 0.024(4) 0.016(3) -0.006(3) 0.006(5) 0.008(5)
O2 0.067(5) 0.026(3) 0.022(3) -0.007(2) -0.008(3) 0.003(3)
N2 0.054(6) 0.024(3) 0.025(3) -0.009(3) -0.008(4) 0.010(4)
O3 0.084(6) 0.029(3) 0.016(2) -0.011(2) -0.011(3) 0.007(3)
C2 0.068(8) 0.017(4) 0.025(4) -0.010(3) -0.007(4) 0.001(5)
O4 0.067(4) 0.015(3) 0.022(3) -0.003(2) 0.000(3) 0.004(3)
O5 0.065(5) 0.031(3) 0.025(3) -0.006(2) -0.015(3) 0.010(3)
C3 0.047(7) 0.016(4) 0.023(4) -0.013(3) -0.007(4) 0.006(4)
C4 0.064(8) 0.019(4) 0.014(3) -0.005(3) 0.002(4) -0.008(4)
C5 0.059(7) 0.016(4) 0.019(4) -0.004(3) 0.002(3) -0.009(4)
N3 0.056(5) 0.022(4) 0.025(4) -0.004(3) -0.008(3) -0.006(4)
C6 0.064(8) 0.019(4) 0.016(4) -0.006(3) 0.003(4) -0.009(4)
C7 0.048(6) 0.013(4) 0.024(4) -0.001(3) -0.001(4) -0.003(4)
C8 0.049(6) 0.016(4) 0.019(4) 0.004(3) -0.002(4) -0.004(4)
C9 0.083(8) 0.021(4) 0.031(4) -0.009(4) -0.016(5) -0.001(5)
C10 0.049(6) 0.021(4) 0.025(4) -0.003(3) -0.011(4) 0.000(4)
C11 0.043(6) 0.018(4) 0.032(4) 0.001(3) -0.013(4) -0.009(4)
C12 0.052(6) 0.030(5) 0.019(4) -0.005(4) -0.012(4) 0.004(4)

loop_
_atom_type_symbol
_atom_type_description
_atom_type_scat_dispersion_real
_atom_type_scat_dispersion_imag
_atom_type_scat_source
C C 0.0033 0.0016 'International Tables Vol C Tables 4.2.6.8 and 6.1.1.4'
H H 0.0000 0.0000 'International Tables Vol C Tables 4.2.6.8 and 6.1.1.4'
Cu Cu 0.3201 1.2651 'International Tables Vol C Tables 4.2.6.8 and 6.1.1.4'
N N 0.0061 0.0033 'International Tables Vol C Tables 4.2.6.8 and 6.1.1.4'
O O 0.0106 0.0060 'International Tables Vol C Tables 4.2.6.8 and 6.1.1.4'

loop_
_geom_angle_atom_site_label_1
_geom_angle_atom_site_label_2
_geom_angle_atom_site_label_3
_geom_angle
_geom_angle_site_symmetry_1
_geom_angle_site_symmetry_3
N1 Cu1 N1 180.0 2_566 .
O2 Cu1 N1 89.1(2) . .
O2 Cu1 N1 90.9(2) . 2_566
O2 Cu1 N1 89.1(2) 2_566 2_566
O2 Cu1 N1 90.9(2) 2_566 .
O2 Cu1 O2 180.0 . 2_566
O4 N1 Cu1 119.6(4) . .
C3 N1 Cu1 128.4(5) . .
C3 N1 O4 111.8(5) . .
N2 O1 C9 108.3(5) . .
H1A C1 H1B 108.6 . .
O4 C1 H1A 110.4 . .
O4 C1 H1B 110.4 . .
O4 C1 C9 106.8(8) . .
C9 C1 H1A 110.4 . .
C9 C1 H1B 110.4 . .
C5 O2 Cu1 131.5(5) . .
C12 N2 O1 110.3(6) . .
C5 C2 H2 119.0 . .
C8 C2 H2 119.0 . .
C8 C2 C5 122.1(6) . .
C1 O4 N1 106.5(6) . .
N1 C3 H3 117.2 . .
N1 C3 C7 125.6(6) . .
C7 C3 H3 117.2 . .
C6 C4 N3 120.7(6) . .
C6 C4 C8 120.8(6) . .
C8 C4 N3 118.5(7) . .
O2 C5 C2 119.3(6) . .
O2 C5 C7 123.2(7) . .
C2 C5 C7 117.5(6) . .
O3 N3 C4 118.3(7) . .
O5 N3 O3 122.4(6) . .
O5 N3 C4 119.3(6) . .
C4 C6 H6 119.5 . .
C4 C6 C7 121.0(6) . .
C7 C6 H6 119.5 . .
C5 C7 C3 121.1(6) . .
C6 C7 C3 119.1(6) . .
C6 C7 C5 119.8(7) . .
C2 C8 C4 118.8(7) . .
C2 C8 H8 120.6 . .
C4 C8 H8 120.6 . .
O1 C9 C1 109.1(9) . .
O1 C9 H9A 109.9 . .
O1 C9 H9B 109.9 . .
C1 C9 H9A 109.9 . .
C1 C9 H9B 109.9 . .
H9A C9 H9B 108.3 . .
H10A C10 H10B 109.5 . .
H10A C10 H10C 109.5 . .
H10B C10 H10C 109.5 . .
C12 C10 H10A 109.5 . .
C12 C10 H10B 109.5 . .
C12 C10 H10C 109.5 . .
H11A C11 H11B 109.5 . .
H11A C11 H11C 109.5 . .
H11B C11 H11C 109.5 . .
C12 C11 H11A 109.5 . .
C12 C11 H11B 109.5 . .
C12 C11 H11C 109.5 . .
N2 C12 C10 116.3(7) . .
N2 C12 C11 123.8(7) . .
C10 C12 C11 119.9(8) . .

loop_
_geom_bond_atom_site_label_1
_geom_bond_atom_site_label_2
_geom_bond_distance
_geom_bond_site_symmetry_2
Cu1 N1 1.973(5) .
Cu1 N1 1.973(5) 2_566
Cu1 O2 1.917(5) 2_566
Cu1 O2 1.917(5) .
N1 O4 1.439(8) .
N1 C3 1.277(8) .
O1 N2 1.404(7) .
O1 C9 1.436(11) .
C1 H1A 0.9700 .
C1 H1B 0.9700 .
C1 O4 1.422(10) .
C1 C9 1.538(11) .
O2 C5 1.301(8) .
N2 C12 1.284(10) .
O3 N3 1.240(8) .
C2 H2 0.9300 .
C2 C5 1.423(11) .
C2 C8 1.385(9) .
O5 N3 1.235(8) .
C3 H3 0.9300 .
C3 C7 1.452(10) .
C4 N3 1.451(9) .
C4 C6 1.389(10) .
C4 C8 1.397(10) .
C5 C7 1.427(10) .
C6 H6 0.9300 .
C6 C7 1.389(9) .
C8 H8 0.9300 .
C9 H9A 0.9700 .
C9 H9B 0.9700 .
C10 H10A 0.9600 .
C10 H10B 0.9600 .
C10 H10C 0.9600 .
C10 C12 1.478(10) .
C11 H11A 0.9600 .
C11 H11B 0.9600 .
C11 H11C 0.9600 .
C11 C12 1.480(10) .

loop_
_geom_torsion_atom_site_label_1
_geom_torsion_atom_site_label_2
_geom_torsion_atom_site_label_3
_geom_torsion_atom_site_label_4
_geom_torsion
_geom_torsion_site_symmetry_1
_geom_torsion_site_symmetry_2
_geom_torsion_site_symmetry_3
_geom_torsion_site_symmetry_4
Cu1 N1 O4 C1 -79.7(7) . . . .
Cu1 N1 C3 C7 4.7(13) . . . .
Cu1 O2 C5 C2 170.8(6) . . . .
Cu1 O2 C5 C7 -10.7(13) . . . .
N1 C3 C7 C5 1.8(14) . . . .
N1 C3 C7 C6 -177.8(8) . . . .
O1 N2 C12 C10 179.0(7) . . . .
O1 N2 C12 C11 -2.2(11) . . . .
O2 C5 C7 C3 1.0(13) . . . .
O2 C5 C7 C6 -179.5(8) . . . .
N2 O1 C9 C1 79.2(7) . . . .
C2 C5 C7 C3 179.5(8) . . . .
C2 C5 C7 C6 -1.0(13) . . . .
O4 N1 C3 C7 179.4(8) . . . .
O4 C1 C9 O1 170.7(5) . . . .
C3 N1 O4 C1 105.1(7) . . . .
C4 C6 C7 C3 -177.8(8) . . . .
C4 C6 C7 C5 2.7(13) . . . .
C5 C2 C8 C4 -0.5(14) . . . .
N3 C4 C6 C7 178.1(7) . . . .
N3 C4 C8 C2 -179.2(8) . . . .
C6 C4 N3 O3 5.7(13) . . . .
C6 C4 N3 O5 -172.7(8) . . . .
C6 C4 C8 C2 2.2(13) . . . .
C8 C2 C5 O2 178.5(8) . . . .
C8 C2 C5 C7 0.0(14) . . . .
C8 C4 N3 O3 -172.9(7) . . . .
C8 C4 N3 O5 8.7(12) . . . .
C8 C4 C6 C7 -3.3(14) . . . .
C9 O1 N2 C12 179.4(7) . . . .
C9 C1 O4 N1 170.7(5) . . . .

loop_
_twin_individual_id
_twin_individual_mass_fraction_refined
1 0.593(4)
2 0.407(4)
